data_4517771
loop_
_publ_author_name
'Hao, Han'
'Schafer, Laurel L.'

_publ_section_title
;
 Metal--Ligand Cooperativity in Titanium-Catalyzed Anti-Markovnikov
 Hydroamination
;
_journal_name_full 'ACS Catalysis'
_journal_page_first 7100
_journal_paper_doi 10.1021/acscatal.0c00491
_journal_year 2020
_chemical_formula_moiety 'C49 H59 Cl N4 O2 Ti'
_chemical_formula_sum 'C49 H59 Cl N4 O2 Ti'
_chemical_formula_weight 819.35
_space_group_crystal_system monoclinic
_space_group_IT_number 14
_space_group_name_Hall '-P 2yn'
_space_group_name_H-M_alt 'P 1 21/n 1'
_atom_sites_solution_hydrogens mixed
_atom_sites_solution_primary dual
_audit_creation_date 2019-06-21
_audit_creation_method
;
Olex2 1.2
(compiled 2018.05.29 svn.r3508 for OlexSys, GUI svn.r5506)
;
_cell_angle_alpha 90
_cell_angle_beta 98.625(2)
_cell_angle_gamma 90
_cell_formula_units_Z 4
_cell_length_a 19.1679(7)
_cell_length_b 10.1706(3)
_cell_length_c 23.0399(8)
_cell_measurement_reflns_used 9936
_cell_measurement_temperature 273(2)
_cell_measurement_theta_max 28.32
_cell_measurement_theta_min 2.19
_cell_volume 4440.8(3)
_computing_cell_refinement 'SAINT V8.38A (?, 2016)'
_computing_data_reduction 'SAINT V8.38A (?, 2016)'
_computing_molecular_graphics 'Olex2 (Dolomanov et al., 2009)'
_computing_publication_material 'Olex2 (Dolomanov et al., 2009)'
_computing_structure_refinement 'ShelXL (Sheldrick, 2015)'
_computing_structure_solution 'XT (Sheldrick, 2015)'
_diffrn_ambient_temperature 273.15
_diffrn_measured_fraction_theta_full 1.000
_diffrn_measured_fraction_theta_max 0.996
_diffrn_measurement_device_type 'Bruker APEX-II CCD'
_diffrn_measurement_method '\f and \w scans'
_diffrn_radiation_type MoK\a
_diffrn_radiation_wavelength 0.71073
_diffrn_reflns_av_R_equivalents 0.0785
_diffrn_reflns_av_unetI/netI 0.0695
_diffrn_reflns_Laue_measured_fraction_full 1.000
_diffrn_reflns_Laue_measured_fraction_max 0.996
_diffrn_reflns_limit_h_max 25
_diffrn_reflns_limit_h_min -25
_diffrn_reflns_limit_k_max 13
_diffrn_reflns_limit_k_min -13
_diffrn_reflns_limit_l_max 30
_diffrn_reflns_limit_l_min -30
_diffrn_reflns_number 59801
_diffrn_reflns_point_group_measured_fraction_full 1.000
_diffrn_reflns_point_group_measured_fraction_max 0.996
_diffrn_reflns_theta_full 25.242
_diffrn_reflns_theta_max 28.402
_diffrn_reflns_theta_min 1.497
_diffrn_standards_number 0
_exptl_absorpt_coefficient_mu 0.296
_exptl_absorpt_correction_T_max 0.7457
_exptl_absorpt_correction_T_min 0.6640
_exptl_absorpt_correction_type none
_exptl_absorpt_process_details
'SADABS-2016/2 (Bruker,2016/2) was used for absorption correction. wR2(int) was 0.0717 before and 0.0571 after correction. The Ratio of minimum to maximum transmission is 0.8904. The \l/2 correction factor is Not present.'
_exptl_crystal_colour red
_exptl_crystal_density_diffrn 1.226
_exptl_crystal_description irregular
_exptl_crystal_F_000 1744
_exptl_crystal_size_max 0.12
_exptl_crystal_size_mid 0.09
_exptl_crystal_size_min 0.08
_refine_diff_density_max 0.314
_refine_diff_density_min -0.433
_refine_diff_density_rms 0.062
_refine_ls_extinction_method none
_refine_ls_goodness_of_fit_ref 1.024
_refine_ls_hydrogen_treatment mixed
_refine_ls_matrix_type full
_refine_ls_number_parameters 526
_refine_ls_number_reflns 11110
_refine_ls_number_restraints 0
_refine_ls_restrained_S_all 1.024
_refine_ls_R_factor_all 0.0883
_refine_ls_R_factor_gt 0.0454
_refine_ls_shift/su_max 0.001
_refine_ls_shift/su_mean 0.000
_refine_ls_structure_factor_coef Fsqd
_refine_ls_weighting_details 'w=1/[\s^2^(Fo^2^)+(0.0450P)^2^+0.8040P] where P=(Fo^2^+2Fc^2^)/3'
_refine_ls_weighting_scheme calc
_refine_ls_wR_factor_gt 0.0955
_refine_ls_wR_factor_ref 0.1129
_reflns_Friedel_coverage 0.000
_reflns_number_gt 7242
_reflns_number_total 11110
_reflns_threshold_expression 'I > 2\s(I)'
_cod_data_source_file cs0c00491_si_003.cif
_cod_data_source_block ls843
_cod_database_code 4517771
_shelx_shelxl_version_number 2018/3
_shelx_space_group_comment
;
The symmetry employed for this shelxl refinement is uniquely defined
by the following loop, which should always be used as a source of
symmetry information in preference to the above space-group names.
They are only intended as comments.
;
_shelx_estimated_absorpt_t_max 0.977
_shelx_estimated_absorpt_t_min 0.965
_olex2_refinement_description
;
1. Fixed Uiso
 At 1.2 times of:
  All C(H) groups, All C(H,H) groups
 At 1.5 times of:
  All C(H,H,H) groups
2.a Ternary CH refined with riding coordinates:
 C00I(H00I), C00S(H00S), C00Y(H00Y), C019(H019)
2.b Secondary CH2 refined with riding coordinates:
 C00V(H00A,H00B), C010(H01A,H01B), C012(H01C,H01D), C016(H01H,H01I), C01B(H01N,
 H01O)
2.c Aromatic/amide H refined with riding coordinates:
 C00K(H00K), C00L(H00L), C00N(H00N), C00O(H00O), C00P(H00P), C00Q(H00Q),
 C00R(H00R), C00T(H00T), C00U(H00U), C00W(H00W), C00X(H00X), C00Z(H00Z),
 C011(H011), C014(H014), C017(H017), C01A(H01M), C01C(H01P), C01G(H01Z),
 C01H(H01), C01L(H3AA)
2.d Idealised Me refined as rotating group:
 C015(H01E,H01F,H01G), C018(H01J,H01K,H01L), C01D(H01Q,H01R,H01S), C01E(H01T,
 H01U,H01V), C01F(H01W,H01X,H01Y), C01I(H0AA,H,HA), C01J(H1AA,HB,HC), C01K(H2AA,
 HD,HE)
;
_olex2_submission_special_instructions 'No special instructions were received'

loop_
_space_group_symop_operation_xyz
'x, y, z'
'-x+1/2, y+1/2, -z+1/2'
'-x, -y, -z'
'x-1/2, -y-1/2, z-1/2'

loop_
_atom_site_label
_atom_site_type_symbol
_atom_site_fract_x
_atom_site_fract_y
_atom_site_fract_z
_atom_site_U_iso_or_equiv
_atom_site_adp_type
_atom_site_occupancy
_atom_site_site_symmetry_order
_atom_site_calc_flag
_atom_site_refinement_flags_posn
_atom_site_refinement_flags_adp
_atom_site_refinement_flags_occupancy
_atom_site_disorder_assembly
_atom_site_disorder_group
Ti01 Ti 0.47298(2) 0.48133(3) 0.70283(2) 0.01458(9) Uani 1 1 d . . . . .
Cl02 Cl 0.80900(3) 0.47907(6) 0.56247(2) 0.03482(15) Uani 1 1 d . . . . .
O003 O 0.44584(7) 0.30786(12) 0.74426(5) 0.0171(3) Uani 1 1 d . . . . .
O004 O 0.37596(7) 0.57799(12) 0.72923(6) 0.0179(3) Uani 1 1 d . . . . .
N005 N 0.45527(8) 0.68166(15) 0.68698(6) 0.0143(3) Uani 1 1 d . . . . .
N006 N 0.51394(8) 0.45443(15) 0.79409(6) 0.0147(3) Uani 1 1 d . . . . .
N007 N 0.54821(8) 0.46304(15) 0.67101(7) 0.0173(3) Uani 1 1 d . . . . .
N008 N 0.40325(9) 0.39799(16) 0.62612(7) 0.0181(4) Uani 1 1 d . . . . .
C009 C 0.39423(10) 0.68575(18) 0.70768(8) 0.0158(4) Uani 1 1 d . . . . .
C00A C 0.60835(10) 0.46652(19) 0.64464(8) 0.0174(4) Uani 1 1 d . . . . .
C00B C 0.55467(10) 0.51369(18) 0.84443(8) 0.0162(4) Uani 1 1 d . . . . .
C00C C 0.48428(10) 0.78605(17) 0.65660(8) 0.0151(4) Uani 1 1 d . . . . .
C00D C 0.47424(10) 0.25739(18) 0.84659(8) 0.0173(4) Uani 1 1 d . . . . .
C00E C 0.46251(10) 0.80332(18) 0.59615(8) 0.0168(4) Uani 1 1 d . . . . .
C00F C 0.48004(9) 0.34286(18) 0.79475(8) 0.0154(4) Uani 1 1 d . . . . .
C00G C 0.34646(10) 0.80198(18) 0.70520(8) 0.0168(4) Uani 1 1 d . . . . .
C00H C 0.52050(11) 0.58410(19) 0.88459(8) 0.0201(4) Uani 1 1 d . . . . .
C00I C 0.40396(10) 0.72225(19) 0.56154(8) 0.0192(4) Uani 1 1 d . . . . .
H00I H 0.385268 0.663894 0.589362 0.023 Uiso 1 1 calc R . . . .
C00J C 0.62850(10) 0.50138(18) 0.85200(8) 0.0196(4) Uani 1 1 d . . . . .
C00K C 0.65205(10) 0.3551(2) 0.64478(8) 0.0217(4) Uani 1 1 d . . . . .
H00K H 0.639661 0.277620 0.662090 0.026 Uiso 1 1 calc R . . . .
C00L C 0.62887(10) 0.5812(2) 0.61785(8) 0.0196(4) Uani 1 1 d . . . . .
H00L H 0.600877 0.656020 0.617022 0.023 Uiso 1 1 calc R . . . .
C00M C 0.53676(10) 0.86616(19) 0.68762(8) 0.0177(4) Uani 1 1 d . . . . .
C00N C 0.54939(11) 0.9757(2) 0.59679(9) 0.0256(5) Uani 1 1 d . . . . .
H00N H 0.572076 1.037643 0.576526 0.031 Uiso 1 1 calc R . . . .
C00O C 0.71279(11) 0.3592(2) 0.61969(9) 0.0252(5) Uani 1 1 d . . . . .
H00O H 0.741175 0.284990 0.620131 0.030 Uiso 1 1 calc R . . . .
C00P C 0.68983(10) 0.5849(2) 0.59270(8) 0.0219(4) Uani 1 1 d . . . . .
H00P H 0.702770 0.661624 0.575096 0.026 Uiso 1 1 calc R . . . .
C00Q C 0.52339(11) 0.25443(19) 0.89768(8) 0.0210(4) Uani 1 1 d . . . . .
H00Q H 0.564067 0.305308 0.900424 0.025 Uiso 1 1 calc R . . . .
C00R C 0.41481(11) 0.17703(19) 0.84320(9) 0.0220(4) Uani 1 1 d . . . . .
H00R H 0.382820 0.174233 0.808623 0.026 Uiso 1 1 calc R . . . .
C00S C 0.44108(11) 0.6037(2) 0.87609(9) 0.0232(4) Uani 1 1 d . . . . .
H00S H 0.421055 0.560391 0.839339 0.028 Uiso 1 1 calc R . . . .
C00T C 0.56817(10) 0.96094(19) 0.65655(9) 0.0231(4) Uani 1 1 d . . . . .
H00T H 0.602595 1.015555 0.676529 0.028 Uiso 1 1 calc R . . . .
C00U C 0.49669(11) 0.89792(19) 0.56725(9) 0.0237(5) Uani 1 1 d . . . . .
H00U H 0.483738 0.909095 0.527019 0.028 Uiso 1 1 calc R . . . .
C00V C 0.42877(11) 0.26681(19) 0.60865(8) 0.0221(4) Uani 1 1 d . . . . .
H00A H 0.424829 0.203739 0.639568 0.027 Uiso 1 1 calc R . . . .
H00B H 0.478219 0.273620 0.604380 0.027 Uiso 1 1 calc R . . . .
C00W C 0.32470(10) 1.03533(19) 0.70732(8) 0.0205(4) Uani 1 1 d . . . . .
H00W H 0.341828 1.120999 0.710264 0.025 Uiso 1 1 calc R . . . .
C00X C 0.37132(10) 0.93077(19) 0.70983(8) 0.0192(4) Uani 1 1 d . . . . .
H00X H 0.419621 0.946690 0.714650 0.023 Uiso 1 1 calc R . . . .
C00Y C 0.55840(11) 0.8502(2) 0.75285(9) 0.0248(5) Uani 1 1 d . . . . .
H00Y H 0.520006 0.804780 0.768314 0.030 Uiso 1 1 calc R . . . .
C00Z C 0.66717(11) 0.5533(2) 0.90263(9) 0.0257(5) Uani 1 1 d . . . . .
H00Z H 0.715956 0.543434 0.909129 0.031 Uiso 1 1 calc R . . . .
C010 C 0.32631(10) 0.3928(2) 0.62927(9) 0.0230(4) Uani 1 1 d . . . . .
H01A H 0.310192 0.480021 0.637974 0.028 Uiso 1 1 calc R . . . .
H01B H 0.318431 0.335113 0.661175 0.028 Uiso 1 1 calc R . . . .
C011 C 0.56230(12) 0.6362(2) 0.93393(9) 0.0271(5) Uani 1 1 d . . . . .
H011 H 0.540972 0.683556 0.961009 0.032 Uiso 1 1 calc R . . . .
C012 C 0.38730(11) 0.2168(2) 0.55141(9) 0.0265(5) Uani 1 1 d . . . . .
H01C H 0.395248 0.274681 0.519584 0.032 Uiso 1 1 calc R . . . .
H01D H 0.404059 0.129854 0.543045 0.032 Uiso 1 1 calc R . . . .
C013 C 0.73147(10) 0.4737(2) 0.59391(8) 0.0219(4) Uani 1 1 d . . . . .
C014 C 0.63434(12) 0.6193(2) 0.94360(9) 0.0297(5) Uani 1 1 d . . . . .
H014 H 0.660921 0.652242 0.977577 0.036 Uiso 1 1 calc R . . . .
C015 C 0.34292(11) 0.8079(2) 0.53263(9) 0.0279(5) Uani 1 1 d . . . . .
H01E H 0.325113 0.859493 0.562091 0.042 Uiso 1 1 calc GR . . . .
H01F H 0.305971 0.752831 0.513175 0.042 Uiso 1 1 calc GR . . . .
H01G H 0.359368 0.865300 0.504484 0.042 Uiso 1 1 calc GR . . . .
C016 C 0.30890(11) 0.2105(2) 0.55463(9) 0.0282(5) Uani 1 1 d . . . . .
H01H H 0.300050 0.144517 0.583024 0.034 Uiso 1 1 calc R . . . .
H01I H 0.283343 0.185675 0.516660 0.034 Uiso 1 1 calc R . . . .
C017 C 0.40286(12) 0.1014(2) 0.89070(9) 0.0290(5) Uani 1 1 d . . . . .
H017 H 0.362254 0.050398 0.888360 0.035 Uiso 1 1 calc R . . . .
C018 C 0.43324(11) 0.6351(2) 0.51653(9) 0.0278(5) Uani 1 1 d . . . . .
H01J H 0.451506 0.689541 0.488264 0.042 Uiso 1 1 calc GR . . . .
H01K H 0.396175 0.580493 0.496888 0.042 Uiso 1 1 calc GR . . . .
H01L H 0.470357 0.580742 0.536252 0.042 Uiso 1 1 calc GR . . . .
C019 C 0.66445(10) 0.4333(2) 0.80578(9) 0.0236(4) Uani 1 1 d . . . . .
H019 H 0.634406 0.445685 0.767844 0.028 Uiso 1 1 calc R . . . .
C01A C 0.51174(12) 0.1757(2) 0.94446(9) 0.0269(5) Uani 1 1 d . . . . .
H01M H 0.545201 0.173004 0.978131 0.032 Uiso 1 1 calc R . . . .
C01B C 0.28306(11) 0.3440(2) 0.57261(9) 0.0288(5) Uani 1 1 d . . . . .
H01N H 0.286195 0.407174 0.541556 0.035 Uiso 1 1 calc R . . . .
H01O H 0.233921 0.337135 0.577860 0.035 Uiso 1 1 calc R . . . .
C01C C 0.45136(12) 0.1017(2) 0.94164(9) 0.0297(5) Uani 1 1 d . . . . .
H01P H 0.443131 0.052001 0.973823 0.036 Uiso 1 1 calc R . . . .
C01D C 0.62375(12) 0.7642(2) 0.76512(10) 0.0313(5) Uani 1 1 d . . . . .
H01Q H 0.614072 0.679832 0.746971 0.047 Uiso 1 1 calc GR . . . .
H01R H 0.636527 0.753039 0.806731 0.047 Uiso 1 1 calc GR . . . .
H01S H 0.661954 0.805266 0.749399 0.047 Uiso 1 1 calc GR . . . .
C01E C 0.40805(12) 0.5408(2) 0.92591(9) 0.0299(5) Uani 1 1 d . . . . .
H01T H 0.417647 0.448077 0.927137 0.045 Uiso 1 1 calc GR . . . .
H01U H 0.357965 0.554802 0.919223 0.045 Uiso 1 1 calc GR . . . .
H01V H 0.427853 0.579971 0.962607 0.045 Uiso 1 1 calc GR . . . .
C01F C 0.42210(12) 0.7499(2) 0.87064(10) 0.0319(5) Uani 1 1 d . . . . .
H01W H 0.440387 0.794147 0.906499 0.048 Uiso 1 1 calc GR . . . .
H01X H 0.371719 0.759436 0.863223 0.048 Uiso 1 1 calc GR . . . .
H01Y H 0.442282 0.787645 0.838772 0.048 Uiso 1 1 calc GR . . . .
C01G C 0.27411(11) 0.7808(2) 0.69859(11) 0.0355(6) Uani 1 1 d . . . . .
H01Z H 0.256553 0.695398 0.695887 0.043 Uiso 1 1 calc R . . . .
C01H C 0.25328(11) 1.0131(2) 0.70051(11) 0.0317(5) Uani 1 1 d . . . . .
H01 H 0.222019 1.083374 0.698915 0.038 Uiso 1 1 calc R . . . .
C01I C 0.57098(13) 0.9811(2) 0.78536(11) 0.0416(6) Uani 1 1 d . . . . .
H0AA H 0.613956 1.019838 0.776770 0.062 Uiso 1 1 calc GR . . . .
H H 0.574627 0.966273 0.826855 0.062 Uiso 1 1 calc GR . . . .
HA H 0.532265 1.039466 0.772870 0.062 Uiso 1 1 calc GR . . . .
C01J C 0.73654(12) 0.4916(2) 0.80064(11) 0.0390(6) Uani 1 1 d . . . . .
H1AA H 0.733102 0.585746 0.798974 0.059 Uiso 1 1 calc GR . . . .
HB H 0.752123 0.459552 0.765546 0.059 Uiso 1 1 calc GR . . . .
HC H 0.769803 0.466265 0.834156 0.059 Uiso 1 1 calc GR . . . .
C01K C 0.67133(14) 0.2858(2) 0.81673(12) 0.0435(6) Uani 1 1 d . . . . .
H2AA H 0.696640 0.270382 0.855340 0.065 Uiso 1 1 calc GR . . . .
HD H 0.696506 0.246746 0.788086 0.065 Uiso 1 1 calc GR . . . .
HE H 0.625197 0.247299 0.813676 0.065 Uiso 1 1 calc GR . . . .
C01L C 0.22818(12) 0.8858(2) 0.69603(14) 0.0508(8) Uani 1 1 d . . . . .
H3AA H 0.179812 0.870573 0.691238 0.061 Uiso 1 1 calc R . . . .
H008 H 0.4098(10) 0.453(2) 0.5992(9) 0.019(6) Uiso 1 1 d . . . . .

loop_
_atom_site_aniso_label
_atom_site_aniso_U_11
_atom_site_aniso_U_22
_atom_site_aniso_U_33
_atom_site_aniso_U_23
_atom_site_aniso_U_13
_atom_site_aniso_U_12
Ti01 0.01550(17) 0.01413(18) 0.01458(16) 0.00140(13) 0.00381(13) 0.00045(14)
Cl02 0.0192(3) 0.0586(4) 0.0287(3) 0.0065(3) 0.0104(2) 0.0077(2)
O003 0.0204(7) 0.0141(7) 0.0166(7) -0.0003(5) 0.0015(5) -0.0019(5)
O004 0.0190(7) 0.0156(7) 0.0204(7) 0.0034(5) 0.0071(5) -0.0005(5)
N005 0.0145(8) 0.0142(8) 0.0145(7) 0.0006(6) 0.0029(6) -0.0005(6)
N006 0.0160(8) 0.0133(8) 0.0149(7) -0.0004(6) 0.0028(6) -0.0006(6)
N007 0.0185(8) 0.0157(9) 0.0180(8) 0.0004(6) 0.0034(6) 0.0015(7)
N008 0.0216(9) 0.0141(9) 0.0188(8) 0.0029(7) 0.0044(7) -0.0005(7)
C009 0.0167(9) 0.0170(10) 0.0137(9) 0.0000(7) 0.0018(7) -0.0016(8)
C00A 0.0168(9) 0.0206(11) 0.0145(9) -0.0028(8) 0.0019(7) 0.0011(8)
C00B 0.0220(10) 0.0116(10) 0.0147(9) 0.0015(7) 0.0016(7) -0.0025(8)
C00C 0.0155(9) 0.0126(10) 0.0185(9) -0.0002(7) 0.0072(7) 0.0012(7)
C00D 0.0229(10) 0.0107(10) 0.0189(9) -0.0001(7) 0.0048(8) 0.0017(8)
C00E 0.0175(9) 0.0156(10) 0.0179(9) 0.0014(7) 0.0048(7) 0.0024(8)
C00F 0.0143(9) 0.0155(10) 0.0166(9) 0.0002(7) 0.0029(7) 0.0024(8)
C00G 0.0176(9) 0.0166(10) 0.0177(9) 0.0028(8) 0.0071(7) 0.0009(8)
C00H 0.0272(11) 0.0156(10) 0.0180(10) 0.0012(8) 0.0049(8) -0.0037(8)
C00I 0.0225(10) 0.0185(11) 0.0165(9) 0.0019(8) 0.0032(8) -0.0029(8)
C00J 0.0213(10) 0.0154(11) 0.0216(10) 0.0065(8) 0.0013(8) -0.0017(8)
C00K 0.0249(11) 0.0200(11) 0.0208(10) 0.0022(8) 0.0058(8) 0.0016(8)
C00L 0.0188(10) 0.0209(11) 0.0195(10) -0.0017(8) 0.0044(8) 0.0018(8)
C00M 0.0157(9) 0.0176(10) 0.0208(10) -0.0009(8) 0.0056(8) 0.0013(8)
C00N 0.0241(11) 0.0220(11) 0.0321(12) 0.0091(9) 0.0086(9) -0.0040(9)
C00O 0.0233(11) 0.0305(13) 0.0219(10) -0.0006(9) 0.0040(8) 0.0120(9)
C00P 0.0224(10) 0.0252(12) 0.0183(10) 0.0004(8) 0.0040(8) -0.0026(9)
C00Q 0.0273(11) 0.0143(10) 0.0204(10) 0.0015(8) 0.0010(8) -0.0001(8)
C00R 0.0248(11) 0.0181(11) 0.0230(10) 0.0027(8) 0.0029(8) 0.0006(9)
C00S 0.0268(11) 0.0238(12) 0.0205(10) -0.0027(8) 0.0080(8) 0.0015(9)
C00T 0.0177(10) 0.0200(11) 0.0319(11) -0.0034(9) 0.0048(8) -0.0042(8)
C00U 0.0277(11) 0.0233(12) 0.0208(10) 0.0065(8) 0.0054(9) -0.0004(9)
C00V 0.0254(11) 0.0178(11) 0.0231(10) -0.0025(8) 0.0037(8) 0.0032(8)
C00W 0.0250(10) 0.0150(10) 0.0230(10) -0.0013(8) 0.0084(8) -0.0009(8)
C00X 0.0167(10) 0.0204(11) 0.0216(10) -0.0018(8) 0.0068(8) -0.0006(8)
C00Y 0.0212(11) 0.0306(13) 0.0230(10) -0.0034(9) 0.0048(8) -0.0078(9)
C00Z 0.0224(11) 0.0270(12) 0.0258(11) 0.0059(9) -0.0024(9) -0.0082(9)
C010 0.0210(10) 0.0224(11) 0.0253(11) -0.0017(8) 0.0030(8) -0.0008(9)
C011 0.0397(13) 0.0245(12) 0.0174(10) -0.0048(8) 0.0053(9) -0.0045(10)
C012 0.0354(12) 0.0203(12) 0.0236(11) -0.0047(9) 0.0042(9) -0.0003(9)
C013 0.0149(9) 0.0370(13) 0.0142(9) -0.0009(8) 0.0036(7) 0.0017(9)
C014 0.0377(13) 0.0298(13) 0.0194(10) -0.0014(9) -0.0030(9) -0.0114(10)
C015 0.0229(11) 0.0297(13) 0.0296(12) 0.0036(9) -0.0011(9) -0.0011(9)
C016 0.0327(12) 0.0268(12) 0.0235(11) -0.0035(9) -0.0008(9) -0.0075(10)
C017 0.0302(12) 0.0228(12) 0.0345(12) 0.0080(9) 0.0067(10) -0.0051(9)
C018 0.0325(12) 0.0286(12) 0.0230(11) -0.0042(9) 0.0064(9) -0.0015(10)
C019 0.0177(10) 0.0222(11) 0.0305(11) 0.0004(9) 0.0022(8) 0.0015(8)
C01A 0.0402(13) 0.0201(11) 0.0192(10) 0.0044(8) 0.0006(9) 0.0021(10)
C01B 0.0250(11) 0.0326(13) 0.0275(11) -0.0028(9) -0.0004(9) -0.0023(10)
C01C 0.0457(14) 0.0197(12) 0.0249(11) 0.0097(9) 0.0097(10) 0.0011(10)
C01D 0.0362(13) 0.0265(13) 0.0292(12) 0.0104(9) -0.0016(10) -0.0045(10)
C01E 0.0343(13) 0.0304(13) 0.0278(11) -0.0012(9) 0.0132(10) -0.0023(10)
C01F 0.0386(13) 0.0315(13) 0.0282(12) 0.0001(10) 0.0130(10) 0.0080(10)
C01G 0.0201(11) 0.0160(12) 0.0715(18) -0.0001(11) 0.0100(11) -0.0017(9)
C01H 0.0241(11) 0.0205(12) 0.0512(15) 0.0018(10) 0.0082(10) 0.0084(9)
C01I 0.0436(15) 0.0445(16) 0.0338(13) -0.0178(11) -0.0034(11) 0.0021(12)
C01J 0.0254(12) 0.0399(15) 0.0533(16) -0.0061(12) 0.0110(11) -0.0003(10)
C01K 0.0461(16) 0.0280(14) 0.0596(17) -0.0008(12) 0.0186(13) 0.0092(12)
C01L 0.0168(12) 0.0239(14) 0.112(3) 0.0007(14) 0.0104(13) 0.0012(10)

loop_
_atom_type_symbol
_atom_type_description
_atom_type_scat_dispersion_real
_atom_type_scat_dispersion_imag
_atom_type_scat_source
C C 0.0033 0.0016 'International Tables Vol C Tables 4.2.6.8 and 6.1.1.4'
H H 0.0000 0.0000 'International Tables Vol C Tables 4.2.6.8 and 6.1.1.4'
Cl Cl 0.1484 0.1585 'International Tables Vol C Tables 4.2.6.8 and 6.1.1.4'
N N 0.0061 0.0033 'International Tables Vol C Tables 4.2.6.8 and 6.1.1.4'
O O 0.0106 0.0060 'International Tables Vol C Tables 4.2.6.8 and 6.1.1.4'
Ti Ti 0.2776 0.4457 'International Tables Vol C Tables 4.2.6.8 and 6.1.1.4'

loop_
_geom_angle_atom_site_label_1
_geom_angle_atom_site_label_2
_geom_angle_atom_site_label_3
_geom_angle
_geom_angle_site_symmetry_1
_geom_angle_site_symmetry_3
_geom_angle_publ_flag
O003 Ti01 O004 88.47(5) . . ?
O003 Ti01 N006 61.91(5) . . ?
O003 Ti01 N008 83.16(6) . . ?
O003 Ti01 C009 117.95(6) . . ?
O003 Ti01 C00F 30.79(5) . . ?
O004 Ti01 C009 29.56(5) . . ?
O004 Ti01 C00F 87.70(5) . . ?
N005 Ti01 O003 148.31(6) . . ?
N005 Ti01 O004 60.35(5) . . ?
N005 Ti01 N006 108.73(6) . . ?
N005 Ti01 N008 99.83(6) . . ?
N005 Ti01 C009 30.82(6) . . ?
N005 Ti01 C00F 132.55(6) . . ?
N006 Ti01 O004 89.24(5) . . ?
N006 Ti01 N008 145.00(6) . . ?
N006 Ti01 C009 100.97(6) . . ?
N006 Ti01 C00F 31.15(6) . . ?
N007 Ti01 O003 112.43(6) . . ?
N007 Ti01 O004 159.07(6) . . ?
N007 Ti01 N005 98.94(7) . . ?
N007 Ti01 N006 101.33(7) . . ?
N007 Ti01 N008 93.59(7) . . ?
N007 Ti01 C009 129.61(7) . . ?
N007 Ti01 C00F 110.67(7) . . ?
N008 Ti01 O004 87.64(5) . . ?
N008 Ti01 C009 93.20(6) . . ?
N008 Ti01 C00F 113.86(6) . . ?
C00F Ti01 C009 111.73(6) . . ?
C00F O003 Ti01 92.90(11) . . ?
C009 O004 Ti01 89.09(11) . . ?
C009 N005 Ti01 95.54(11) . . ?
C009 N005 C00C 125.50(16) . . ?
C00C N005 Ti01 138.18(12) . . ?
C00B N006 Ti01 144.55(12) . . ?
C00F N006 Ti01 90.72(11) . . ?
C00F N006 C00B 124.57(15) . . ?
C00A N007 Ti01 172.30(14) . . ?
C00V N008 Ti01 111.88(11) . . ?
C010 N008 Ti01 117.25(12) . . ?
C010 N008 C00V 110.35(15) . . ?
O004 C009 Ti01 61.36(9) . . ?
O004 C009 N005 114.92(16) . . ?
O004 C009 C00G 119.60(16) . . ?
N005 C009 Ti01 53.64(9) . . ?
N005 C009 C00G 125.43(17) . . ?
C00G C009 Ti01 175.22(13) . . ?
N007 C00A C00K 120.89(17) . . ?
N007 C00A C00L 121.47(17) . . ?
C00L C00A C00K 117.63(17) . . ?
C00H C00B N006 119.75(17) . . ?
C00J C00B N006 118.69(17) . . ?
C00J C00B C00H 121.55(17) . . ?
C00E C00C N005 119.95(16) . . ?
C00E C00C C00M 121.07(17) . . ?
C00M C00C N005 118.92(16) . . ?
C00Q C00D C00F 124.45(18) . . ?
C00Q C00D C00R 118.54(18) . . ?
C00R C00D C00F 117.01(17) . . ?
C00C C00E C00I 122.63(17) . . ?
C00U C00E C00C 118.09(17) . . ?
C00U C00E C00I 119.27(17) . . ?
O003 C00F Ti01 56.32(9) . . ?
O003 C00F N006 114.38(16) . . ?
O003 C00F C00D 117.97(16) . . ?
N006 C00F Ti01 58.13(9) . . ?
N006 C00F C00D 127.59(17) . . ?
C00D C00F Ti01 172.53(13) . . ?
C00X C00G C009 122.80(17) . . ?
C01G C00G C009 118.58(17) . . ?
C01G C00G C00X 118.62(18) . . ?
C00B C00H C00S 122.58(17) . . ?
C011 C00H C00B 117.55(19) . . ?
C011 C00H C00S 119.87(18) . . ?
C00E C00I C015 112.09(16) . . ?
C00E C00I C018 110.63(16) . . ?
C015 C00I C018 111.63(17) . . ?
C00B C00J C019 120.52(17) . . ?
C00Z C00J C00B 118.10(19) . . ?
C00Z C00J C019 121.39(18) . . ?
C00O C00K C00A 120.97(19) . . ?
C00P C00L C00A 121.23(18) . . ?
C00C C00M C00Y 120.94(17) . . ?
C00T C00M C00C 118.21(18) . . ?
C00T C00M C00Y 120.85(18) . . ?
C00T C00N C00U 119.51(19) . . ?
C00K C00O C013 119.85(19) . . ?
C00L C00P C013 119.44(19) . . ?
C01A C00Q C00D 120.10(19) . . ?
C017 C00R C00D 120.79(19) . . ?
C00H C00S C01E 111.57(17) . . ?
C00H C00S C01F 111.04(17) . . ?
C01E C00S C01F 110.32(17) . . ?
C00N C00T C00M 121.44(19) . . ?
C00N C00U C00E 121.60(19) . . ?
N008 C00V C012 112.45(16) . . ?
C01H C00W C00X 120.29(19) . . ?
C00W C00X C00G 120.53(18) . . ?
C00M C00Y C01D 110.09(17) . . ?
C00M C00Y C01I 113.22(18) . . ?
C01D C00Y C01I 110.20(18) . . ?
C014 C00Z C00J 121.1(2) . . ?
N008 C010 C01B 112.72(17) . . ?
C014 C011 C00H 121.7(2) . . ?
C016 C012 C00V 111.35(17) . . ?
C00O C013 Cl02 119.78(16) . . ?
C00O C013 C00P 120.87(18) . . ?
C00P C013 Cl02 119.35(16) . . ?
C011 C014 C00Z 119.86(19) . . ?
C012 C016 C01B 109.92(17) . . ?
C01C C017 C00R 120.0(2) . . ?
C00J C019 C01J 112.88(18) . . ?
C00J C019 C01K 111.70(18) . . ?
C01K C019 C01J 109.81(18) . . ?
C01C C01A C00Q 120.8(2) . . ?
C010 C01B C016 111.50(17) . . ?
C01A C01C C017 119.68(19) . . ?
C01L C01G C00G 120.3(2) . . ?
C00W C01H C01L 119.6(2) . . ?
C01G C01L C01H 120.7(2) . . ?

loop_
_geom_bond_atom_site_label_1
_geom_bond_atom_site_label_2
_geom_bond_distance
_geom_bond_site_symmetry_2
_geom_bond_publ_flag
Ti01 O003 2.1080(13) . ?
Ti01 O004 2.2659(13) . ?
Ti01 N005 2.0887(15) . ?
Ti01 N006 2.1488(15) . ?
Ti01 N007 1.7228(16) . ?
Ti01 N008 2.2181(16) . ?
Ti01 C009 2.5816(19) . ?
Ti01 C00F 2.5301(18) . ?
Cl02 C013 1.7489(19) . ?
O003 C00F 1.297(2) . ?
O004 C009 1.274(2) . ?
N005 C009 1.329(2) . ?
N005 C00C 1.429(2) . ?
N006 C00B 1.431(2) . ?
N006 C00F 1.309(2) . ?
N007 C00A 1.382(2) . ?
N008 C00V 1.497(2) . ?
N008 C010 1.488(2) . ?
C009 C00G 1.491(3) . ?
C00A C00K 1.409(3) . ?
C00A C00L 1.403(3) . ?
C00B C00H 1.407(3) . ?
C00B C00J 1.405(3) . ?
C00C C00E 1.404(2) . ?
C00C C00M 1.404(3) . ?
C00D C00F 1.495(3) . ?
C00D C00Q 1.393(3) . ?
C00D C00R 1.395(3) . ?
C00E C00I 1.519(3) . ?
C00E C00U 1.389(3) . ?
C00G C00X 1.392(3) . ?
C00G C01G 1.389(3) . ?
C00H C00S 1.518(3) . ?
C00H C011 1.394(3) . ?
C00I C015 1.529(3) . ?
C00I C018 1.533(3) . ?
C00J C00Z 1.389(3) . ?
C00J C019 1.519(3) . ?
C00K C00O 1.376(3) . ?
C00L C00P 1.381(3) . ?
C00M C00T 1.390(3) . ?
C00M C00Y 1.507(3) . ?
C00N C00T 1.378(3) . ?
C00N C00U 1.380(3) . ?
C00O C013 1.378(3) . ?
C00P C013 1.382(3) . ?
C00Q C01A 1.387(3) . ?
C00R C017 1.385(3) . ?
C00S C01E 1.532(3) . ?
C00S C01F 1.532(3) . ?
C00V C012 1.522(3) . ?
C00W C00X 1.385(3) . ?
C00W C01H 1.373(3) . ?
C00Y C01D 1.519(3) . ?
C00Y C01I 1.529(3) . ?
C00Z C014 1.384(3) . ?
C010 C01B 1.521(3) . ?
C011 C014 1.376(3) . ?
C012 C016 1.517(3) . ?
C016 C01B 1.524(3) . ?
C017 C01C 1.384(3) . ?
C019 C01J 1.525(3) . ?
C019 C01K 1.524(3) . ?
C01A C01C 1.374(3) . ?
C01G C01L 1.380(3) . ?
C01H C01L 1.380(3) . ?
